data_6000483
loop_
_publ_author_name
'Do, J.'
'Bontchev, R. P.'
'Jacobson, A. J.'

_publ_section_title
;
 Hydrothermal synthesis and characterization of two mixed valence
 piperazine-vanadium phosphates:
 (C4H12N2)(H3O)[(VOPO4)(4)(H2O)H2PO4].3H(2)O and
 (C4H12N2)[(VO)(VO2)(2)(H2O)(PO4)(2)]
;
_journal_name_full 'Journal of Solid State Chemistry'
_journal_page_first 514
_journal_page_last 523
_journal_paper_doi 10.1006/jssc.2000.8872
_journal_volume 154
_journal_year 2000
_chemical_formula_sum 'C4 H14 N2 O14 P2 V3'
_space_group_name_H-M_alt 'P -1'
_cell_angle_alpha 66.598
_cell_angle_beta 76.008
_cell_angle_gamma 83.439
_cell_length_a 6.1650
_cell_length_b 10.8206
_cell_length_c 11.8540
_cell_volume 704.04
_cod_database_code 6000483

loop_
_atom_site_label
_atom_site_fract_x
_atom_site_fract_y
_atom_site_fract_z
? ? ? ?
